data_2230863
loop_
_publ_author_name
'Han, Li-Jun'
'Deng, Yuan-Fu'
'Ng, Seik Weng'

_publ_section_title
;
 Poly[[diaqua-\m~3~-citrato-praseodymium(III)] monohydrate]
;
_journal_coeditor_code SI2362
_journal_issue 7
_journal_name_full 'Acta Crystallographica Section E'
_journal_page_first m981
_journal_paper_doi 10.1107/S1600536811023804
_journal_volume 67
_journal_year 2011
_chemical_formula_iupac '[Pr (C6 H5 O7) (H2 O)2], H2 O'
_chemical_formula_moiety 'Pr (H2 O)2 (C6 H5 O7), H2 O'
_chemical_formula_sum 'C6 H11 O10 Pr'
_chemical_formula_weight 384.06
_chemical_name_systematic
;
Poly[[diaqua-\m~3~-citrato-praseodymium(III)] monohydrate]
;
_space_group_IT_number 14
_symmetry_cell_setting monoclinic
_symmetry_space_group_name_Hall '-P 2yn'
_symmetry_space_group_name_H-M 'P 1 21/n 1'
_atom_sites_solution_hydrogens geom
_atom_sites_solution_primary direct
_atom_sites_solution_secondary difmap
_audit_creation_method SHELXL-97
_cell_angle_alpha 90.00
_cell_angle_beta 91.0672(18)
_cell_angle_gamma 90.00
_cell_formula_units_Z 4
_cell_length_a 6.2645(3)
_cell_length_b 9.7356(7)
_cell_length_c 17.0425(10)
_cell_measurement_reflns_used 8369
_cell_measurement_temperature 293(2)
_cell_measurement_theta_max 27.44
_cell_measurement_theta_min 3.18
_cell_volume 1039.22(11)
_computing_cell_refinement 'RAPID-AUTO (Rigaku, 1998)'
_computing_data_collection 'RAPID-AUTO (Rigaku, 1998)'
_computing_data_reduction 'CrystalStructure (Rigaku/MSC, 2002)'
_computing_molecular_graphics 'X-SEED (Barbour, 2001)'
_computing_publication_material 'publCIF (Westrip, 2010)'
_computing_structure_refinement 'SHELXL97 (Sheldrick, 2008)'
_computing_structure_solution 'SHELXS97 (Sheldrick, 2008)'
_diffrn_ambient_temperature 293(2)
_diffrn_detector_area_resol_mean 10.000
_diffrn_measured_fraction_theta_full 0.996
_diffrn_measured_fraction_theta_max 0.996
_diffrn_measurement_device_type 'Rigaku R-AXIS RAPID'
_diffrn_measurement_method \w
_diffrn_radiation_monochromator graphite
_diffrn_radiation_source 'fine-focus sealed tube'
_diffrn_radiation_type MoK\a
_diffrn_radiation_wavelength 0.71073
_diffrn_reflns_av_R_equivalents 0.0379
_diffrn_reflns_av_sigmaI/netI 0.0377
_diffrn_reflns_limit_h_max 8
_diffrn_reflns_limit_h_min -8
_diffrn_reflns_limit_k_max 10
_diffrn_reflns_limit_k_min -12
_diffrn_reflns_limit_l_max 22
_diffrn_reflns_limit_l_min -22
_diffrn_reflns_number 9596
_diffrn_reflns_theta_full 27.45
_diffrn_reflns_theta_max 27.44
_diffrn_reflns_theta_min 3.18
_diffrn_standards_decay_% 0
_diffrn_standards_interval_count 0
_diffrn_standards_interval_time 0
_diffrn_standards_number 0
_exptl_absorpt_coefficient_mu 4.735
_exptl_absorpt_correction_T_max 0.6489
_exptl_absorpt_correction_T_min 0.3308
_exptl_absorpt_correction_type multi-scan
_exptl_absorpt_process_details '(ABSCOR; Higashi, 1995)'
_exptl_crystal_colour 'light green'
_exptl_crystal_density_diffrn 2.455
_exptl_crystal_density_method 'not measured'
_exptl_crystal_description prism
_exptl_crystal_F_000 744
_exptl_crystal_size_max 0.30
_exptl_crystal_size_mid 0.15
_exptl_crystal_size_min 0.10
_refine_diff_density_max 0.757
_refine_diff_density_min -0.809
_refine_ls_extinction_method none
_refine_ls_goodness_of_fit_ref 1.182
_refine_ls_hydrogen_treatment mixed
_refine_ls_matrix_type full
_refine_ls_number_parameters 175
_refine_ls_number_reflns 2366
_refine_ls_number_restraints 10
_refine_ls_restrained_S_all 1.180
_refine_ls_R_factor_all 0.0306
_refine_ls_R_factor_gt 0.0255
_refine_ls_shift/su_max 0.001
_refine_ls_shift/su_mean 0.001
_refine_ls_structure_factor_coef Fsqd
_refine_ls_weighting_details 'calc w=1/[\s^2^(Fo^2^)+(0.0000P)^2^+1.4664P] where P=(Fo^2^+2Fc^2^)/3'
_refine_ls_weighting_scheme calc
_refine_ls_wR_factor_gt 0.0485
_refine_ls_wR_factor_ref 0.0495
_reflns_number_gt 2182
_reflns_number_total 2366
_reflns_threshold_expression I>2\s(I)
_cod_data_source_file si2362.cif
_cod_data_source_block I
_cod_original_sg_symbol_H-M 'P 21/n'
_cod_database_code 2230863
_cod_database_fobs_code 2230863

loop_
_symmetry_equiv_pos_as_xyz
'x, y, z'
'-x+1/2, y+1/2, -z+1/2'
'-x, -y, -z'
'x-1/2, -y-1/2, z-1/2'

loop_
_atom_site_type_symbol
_atom_site_label
_atom_site_fract_x
_atom_site_fract_y
_atom_site_fract_z
_atom_site_U_iso_or_equiv
_atom_site_adp_type
_atom_site_calc_flag
_atom_site_refinement_flags
_atom_site_occupancy
_atom_site_symmetry_multiplicity
_atom_site_disorder_assembly
_atom_site_disorder_group
Pr Pr1 0.11415(2) 0.319324(16) 0.566983(9) 0.01012(6) Uani d . 1 1 . .
O O1 0.2224(4) 0.2466(3) 0.70094(14) 0.0212(5) Uani d . 1 1 . .
O O2 0.3108(4) 0.2315(3) 0.82649(14) 0.0245(5) Uani d . 1 1 . .
O O3 0.5035(3) 0.2913(2) 0.56851(14) 0.0195(5) Uani d . 1 1 . .
O O4 0.7923(3) 0.2852(2) 0.64591(13) 0.0150(4) Uani d . 1 1 . .
O O5 0.8717(3) 0.5316(2) 0.55742(13) 0.0166(4) Uani d . 1 1 . .
O O6 0.7309(4) 0.7354(2) 0.57242(13) 0.0185(5) Uani d . 1 1 . .
O O7 0.3381(3) 0.5013(2) 0.63152(13) 0.0138(4) Uani d D 1 1 . .
H H7 0.297(6) 0.574(2) 0.652(2) 0.021 Uiso d D 1 1 . .
O O1W -0.1683(3) 0.2119(3) 0.47949(14) 0.0192(5) Uani d D 1 1 . .
H H11 -0.172(5) 0.219(4) 0.4305(6) 0.029 Uiso d D 1 1 . .
H H12 -0.289(3) 0.230(4) 0.4971(18) 0.029 Uiso d D 1 1 . .
O O2W 0.1834(4) 0.0691(3) 0.56804(16) 0.0277(6) Uani d D 1 1 . .
H H21 0.147(6) -0.001(3) 0.543(2) 0.042 Uiso d D 1 1 . .
H H22 0.300(4) 0.054(4) 0.591(2) 0.042 Uiso d D 1 1 . .
O O3W 0.5632(6) -0.0132(4) 0.6318(2) 0.0564(10) Uani d D 1 1 . .
H H31 0.617(8) -0.092(2) 0.626(4) 0.085 Uiso d D 1 1 . .
H H32 0.635(8) 0.042(4) 0.605(3) 0.085 Uiso d D 1 1 . .
C C1 0.3229(5) 0.2872(3) 0.76032(18) 0.0146(6) Uani d . 1 1 . .
C C2 0.4742(5) 0.4089(3) 0.75574(17) 0.0141(6) Uani d . 1 1 . .
H H2A 0.6066 0.3849 0.7829 0.017 Uiso calc R 1 1 . .
H H2B 0.4118 0.4855 0.7836 0.017 Uiso calc R 1 1 . .
C C3 0.6141(5) 0.3355(3) 0.62538(18) 0.0125(6) Uani d . 1 1 . .
C C4 0.5269(4) 0.4564(3) 0.67268(17) 0.0109(6) Uani d . 1 1 . .
C C5 0.6919(5) 0.5734(3) 0.67823(17) 0.0130(6) Uani d . 1 1 . .
H H5A 0.6285 0.6513 0.7046 0.016 Uiso calc R 1 1 . .
H H5B 0.8134 0.5429 0.7097 0.016 Uiso calc R 1 1 . .
C C6 0.7682(4) 0.6185(3) 0.59874(17) 0.0120(6) Uani d . 1 1 . .

loop_
_atom_site_aniso_label
_atom_site_aniso_U_11
_atom_site_aniso_U_22
_atom_site_aniso_U_33
_atom_site_aniso_U_12
_atom_site_aniso_U_13
_atom_site_aniso_U_23
Pr1 0.00959(9) 0.01080(10) 0.00997(9) 0.00001(6) 0.00066(6) 0.00069(6)
O1 0.0237(12) 0.0235(13) 0.0161(12) -0.0102(10) -0.0060(9) 0.0049(9)
O2 0.0360(13) 0.0230(13) 0.0142(12) -0.0143(11) -0.0037(10) 0.0078(10)
O3 0.0124(11) 0.0235(13) 0.0226(13) 0.0015(9) -0.0010(9) -0.0123(10)
O4 0.0116(10) 0.0164(11) 0.0171(11) 0.0030(9) 0.0016(8) 0.0017(9)
O5 0.0217(11) 0.0133(11) 0.0149(11) 0.0037(9) 0.0072(8) 0.0010(9)
O6 0.0234(12) 0.0155(12) 0.0167(12) 0.0033(9) 0.0039(9) 0.0031(9)
O7 0.0144(10) 0.0114(11) 0.0157(11) 0.0035(8) -0.0022(8) -0.0017(8)
O1W 0.0158(11) 0.0267(13) 0.0151(12) -0.0010(10) 0.0013(8) -0.0025(10)
O2W 0.0334(14) 0.0158(13) 0.0336(15) 0.0004(11) -0.0102(11) -0.0021(11)
O3W 0.056(2) 0.0331(18) 0.079(3) 0.0182(16) -0.0212(18) -0.0082(18)
C1 0.0145(14) 0.0156(16) 0.0138(15) -0.0021(12) 0.0009(11) 0.0016(12)
C2 0.0154(14) 0.0160(16) 0.0110(14) -0.0034(12) 0.0018(11) -0.0004(12)
C3 0.0107(14) 0.0129(15) 0.0141(15) -0.0025(11) 0.0045(11) 0.0029(11)
C4 0.0116(13) 0.0104(14) 0.0105(14) 0.0000(11) 0.0001(10) -0.0005(11)
C5 0.0155(14) 0.0117(15) 0.0118(14) -0.0040(12) 0.0022(10) -0.0006(11)
C6 0.0092(13) 0.0133(16) 0.0134(14) -0.0026(11) -0.0005(10) -0.0009(11)

loop_
_atom_type_symbol
_atom_type_description
_atom_type_scat_dispersion_real
_atom_type_scat_dispersion_imag
_atom_type_scat_source
C C 0.0033 0.0016 'International Tables Vol C Tables 4.2.6.8 and 6.1.1.4'
H H 0.0000 0.0000 'International Tables Vol C Tables 4.2.6.8 and 6.1.1.4'
O O 0.0106 0.0060 'International Tables Vol C Tables 4.2.6.8 and 6.1.1.4'
Pr Pr -0.2180 2.8214 'International Tables Vol C Tables 4.2.6.8 and 6.1.1.4'

loop_
_geom_angle_atom_site_label_1
_geom_angle_atom_site_label_2
_geom_angle_atom_site_label_3
_geom_angle_site_symmetry_1
_geom_angle_site_symmetry_3
_geom_angle
_geom_angle_publ_flag
O3 Pr1 O4 . 1_455 143.27(8) ?
O3 Pr1 O1 . . 72.72(8) ?
O4 Pr1 O1 1_455 . 70.79(7) ?
O3 Pr1 O2W . . 73.53(8) ?
O4 Pr1 O2W 1_455 . 90.48(8) ?
O1 Pr1 O2W . . 70.50(9) ?
O3 Pr1 O7 . . 61.63(7) ?
O4 Pr1 O7 1_455 . 108.24(7) ?
O1 Pr1 O7 . . 69.83(7) ?
O2W Pr1 O7 . . 126.67(8) ?
O3 Pr1 O1W . . 130.32(7) ?
O4 Pr1 O1W 1_455 . 72.22(7) ?
O1 Pr1 O1W . . 127.21(8) ?
O2W Pr1 O1W . . 73.54(8) ?
O7 Pr1 O1W . . 159.37(8) ?
O3 Pr1 O5 . 1_455 132.58(7) ?
O4 Pr1 O5 1_455 1_455 69.79(7) ?
O1 Pr1 O5 . 1_455 116.15(8) ?
O2W Pr1 O5 . 1_455 153.65(8) ?
O7 Pr1 O5 . 1_455 77.53(7) ?
O1W Pr1 O5 . 1_455 83.60(7) ?
O3 Pr1 O5 . 3_666 91.25(8) ?
O4 Pr1 O5 1_455 3_666 124.51(7) ?
O1 Pr1 O5 . 3_666 155.43(7) ?
O2W Pr1 O5 . 3_666 123.56(8) ?
O7 Pr1 O5 . 3_666 86.28(7) ?
O1W Pr1 O5 . 3_666 77.36(8) ?
O5 Pr1 O5 1_455 3_666 61.52(8) ?
O3 Pr1 O6 . 3_666 66.72(7) ?
O4 Pr1 O6 1_455 3_666 141.46(7) ?
O1 Pr1 O6 . 3_666 132.42(8) ?
O2W Pr1 O6 . 3_666 74.95(8) ?
O7 Pr1 O6 . 3_666 109.04(7) ?
O1W Pr1 O6 . 3_666 69.47(7) ?
O5 Pr1 O6 1_455 3_666 109.42(7) ?
O5 Pr1 O6 3_666 3_666 49.65(7) ?
C1 O1 Pr1 . . 141.7(2) ?
C3 O3 Pr1 . . 120.28(19) ?
C3 O4 Pr1 . 1_655 121.60(19) ?
C6 O5 Pr1 . 1_655 143.1(2) ?
C6 O5 Pr1 . 3_666 96.06(18) ?
Pr1 O5 Pr1 1_655 3_666 118.48(8) ?
C6 O6 Pr1 . 3_666 94.03(18) ?
C4 O7 Pr1 . . 116.75(17) ?
C4 O7 H7 . . 108(3) ?
Pr1 O7 H7 . . 128(3) ?
Pr1 O1W H11 . . 124(3) ?
Pr1 O1W H12 . . 109(3) ?
H11 O1W H12 . . 109(2) ?
Pr1 O2W H21 . . 139(3) ?
Pr1 O2W H22 . . 109(3) ?
H21 O2W H22 . . 110(2) ?
H31 O3W H32 . . 107(2) ?
O1 C1 O2 . . 123.7(3) ?
O1 C1 C2 . . 120.8(3) ?
O2 C1 C2 . . 115.5(3) ?
C1 C2 C4 . . 115.4(2) ?
C1 C2 H2A . . 108.4 ?
C4 C2 H2A . . 108.4 ?
C1 C2 H2B . . 108.4 ?
C4 C2 H2B . . 108.4 ?
H2A C2 H2B . . 107.5 ?
O3 C3 O4 . . 123.6(3) ?
O3 C3 C4 . . 118.1(3) ?
O4 C3 C4 . . 118.3(3) ?
O7 C4 C2 . . 110.8(2) ?
O7 C4 C3 . . 106.0(2) ?
C2 C4 C3 . . 109.8(2) ?
O7 C4 C5 . . 110.6(2) ?
C2 C4 C5 . . 108.8(2) ?
C3 C4 C5 . . 110.8(2) ?
C6 C5 C4 . . 112.5(2) ?
C6 C5 H5A . . 109.1 ?
C4 C5 H5A . . 109.1 ?
C6 C5 H5B . . 109.1 ?
C4 C5 H5B . . 109.1 ?
H5A C5 H5B . . 107.8 ?
O6 C6 O5 . . 119.9(3) ?
O6 C6 C5 . . 122.0(3) ?
O5 C6 C5 . . 118.1(3) ?

loop_
_geom_bond_atom_site_label_1
_geom_bond_atom_site_label_2
_geom_bond_site_symmetry_2
_geom_bond_distance
_geom_bond_publ_flag
Pr1 O1 . 2.473(2) ?
Pr1 O3 . 2.454(2) ?
Pr1 O4 1_455 2.467(2) ?
Pr1 O5 1_455 2.568(2) ?
Pr1 O5 3_666 2.572(2) ?
Pr1 O6 3_666 2.637(2) ?
Pr1 O7 . 2.502(2) ?
Pr1 O1W . 2.520(2) ?
Pr1 O2W . 2.474(3) ?
O1 C1 . 1.246(4) ?
O2 C1 . 1.255(4) ?
O3 C3 . 1.257(4) ?
O4 C3 . 1.262(4) ?
O4 Pr1 1_655 2.467(2) ?
O5 C6 . 1.284(4) ?
O5 Pr1 1_655 2.568(2) ?
O5 Pr1 3_666 2.572(2) ?
O6 C6 . 1.244(4) ?
O6 Pr1 3_666 2.637(2) ?
O7 C4 . 1.432(3) ?
O7 H7 . 0.834(10) ?
O1W H11 . 0.840(10) ?
O1W H12 . 0.840(10) ?
O2W H21 . 0.840(10) ?
O2W H22 . 0.840(10) ?
O3W H31 . 0.840(10) ?
O3W H32 . 0.850(10) ?
C1 C2 . 1.520(4) ?
C2 C4 . 1.531(4) ?
C2 H2A . 0.9700 ?
C2 H2B . 0.9700 ?
C3 C4 . 1.533(4) ?
C4 C5 . 1.540(4) ?
C5 C6 . 1.510(4) ?
C5 H5A . 0.9700 ?
C5 H5B . 0.9700 ?

loop_
_geom_hbond_atom_site_label_D
_geom_hbond_atom_site_label_H
_geom_hbond_atom_site_label_A
_geom_hbond_site_symmetry_A
_geom_hbond_distance_DH
_geom_hbond_distance_HA
_geom_hbond_distance_DA
_geom_hbond_angle_DHA
_geom_hbond_publ_flag
O7 H7 O2 2_556 0.830(10) 1.720(10) 2.536(3) 167(4) yes
O1w H11 O2 4_565 0.840(10) 1.840(10) 2.666(3) 169(4) yes
O1w H12 O3 1_455 0.840(10) 1.89(2) 2.692(3) 159(3) yes
O2w H21 O1w 3_556 0.840(10) 2.09(2) 2.854(4) 151(4) yes
O2w H22 O3w . 0.840(10) 1.890(10) 2.718(4) 168(4) yes
O3w H31 O6 1_545 0.840(10) 2.05(2) 2.856(4) 160(6) yes

loop_
_geom_torsion_atom_site_label_1
_geom_torsion_atom_site_label_2
_geom_torsion_atom_site_label_3
_geom_torsion_atom_site_label_4
_geom_torsion_site_symmetry_1
_geom_torsion_site_symmetry_2
_geom_torsion_site_symmetry_3
_geom_torsion_site_symmetry_4
_geom_torsion
_geom_torsion_publ_flag
O3 Pr1 O1 C1 . . . . 67.4(4) ?
O4 Pr1 O1 C1 1_455 . . . -116.8(4) ?
O2W Pr1 O1 C1 . . . . 145.6(4) ?
O7 Pr1 O1 C1 . . . . 2.0(3) ?
O1W Pr1 O1 C1 . . . . -164.6(3) ?
O5 Pr1 O1 C1 1_455 . . . -62.1(4) ?
O5 Pr1 O1 C1 3_666 . . . 16.1(5) ?
O6 Pr1 O1 C1 3_666 . . . 99.8(4) ?
O4 Pr1 O3 C3 1_455 . . . -49.7(3) ?
O1 Pr1 O3 C3 . . . . -43.1(2) ?
O2W Pr1 O3 C3 . . . . -117.3(2) ?
O7 Pr1 O3 C3 . . . . 32.9(2) ?
O1W Pr1 O3 C3 . . . . -167.6(2) ?
O5 Pr1 O3 C3 1_455 . . . 66.8(3) ?
O5 Pr1 O3 C3 3_666 . . . 118.0(2) ?
O6 Pr1 O3 C3 3_666 . . . 162.4(3) ?
O3 Pr1 O7 C4 . . . . -35.86(18) ?
O4 Pr1 O7 C4 1_455 . . . 105.51(18) ?
O1 Pr1 O7 C4 . . . . 44.86(18) ?
O2W Pr1 O7 C4 . . . . 0.7(2) ?
O1W Pr1 O7 C4 . . . . -166.6(2) ?
O5 Pr1 O7 C4 1_455 . . . 169.07(19) ?
O5 Pr1 O7 C4 3_666 . . . -129.30(19) ?
O6 Pr1 O7 C4 3_666 . . . -84.44(19) ?
Pr1 O1 C1 O2 . . . . 164.9(2) ?
Pr1 O1 C1 C2 . . . . -16.3(5) ?
O1 C1 C2 C4 . . . . -11.9(4) ?
O2 C1 C2 C4 . . . . 167.0(3) ?
Pr1 O3 C3 O4 . . . . 152.9(2) ?
Pr1 O3 C3 C4 . . . . -26.6(4) ?
Pr1 O4 C3 O3 1_655 . . . 72.0(4) ?
Pr1 O4 C3 C4 1_655 . . . -108.5(3) ?
Pr1 O7 C4 C2 . . . . -83.4(2) ?
Pr1 O7 C4 C3 . . . . 35.7(3) ?
Pr1 O7 C4 C5 . . . . 155.86(18) ?
C1 C2 C4 O7 . . . . 61.8(3) ?
C1 C2 C4 C3 . . . . -55.0(3) ?
C1 C2 C4 C5 . . . . -176.4(3) ?
O3 C3 C4 O7 . . . . -6.7(4) ?
O4 C3 C4 O7 . . . . 173.7(2) ?
O3 C3 C4 C2 . . . . 113.0(3) ?
O4 C3 C4 C2 . . . . -66.5(3) ?
O3 C3 C4 C5 . . . . -126.7(3) ?
O4 C3 C4 C5 . . . . 53.7(4) ?
O7 C4 C5 C6 . . . . -63.2(3) ?
C2 C4 C5 C6 . . . . 175.0(2) ?
C3 C4 C5 C6 . . . . 54.1(3) ?
Pr1 O6 C6 O5 3_666 . . . 6.0(3) ?
Pr1 O6 C6 C5 3_666 . . . -173.0(2) ?
Pr1 O5 C6 O6 1_655 . . . 153.9(2) ?
Pr1 O5 C6 O6 3_666 . . . -6.2(3) ?
Pr1 O5 C6 C5 1_655 . . . -27.1(4) ?
Pr1 O5 C6 C5 3_666 . . . 172.8(2) ?
Pr1 O5 C6 Pr1 1_655 . . 3_666 160.0(3) ?
C4 C5 C6 O6 . . . . 114.9(3) ?
C4 C5 C6 O5 . . . . -64.0(3) ?
